data_1576161
loop_
_publ_author_name
'Zheng, Chenggong'
'Liu, Jiyong'
'Wang, Yongtao'
'Li, Haoran'
'Wang, Yuwen'
'Lu, Zhan'

_publ_section_title
;
 The structural parameter of spin states of <i>C</i>
 <sub>1</sub>-symmetric four-coordinate cobalt complexes: <i>D</i>
 <sub>4</sub>.
;
_journal_issue 1
_journal_name_full 'Chemical science'
_journal_page_first 492
_journal_page_last 499
_journal_paper_doi 10.1039/d5sc06683b
_journal_volume 17
_journal_year 2026
_chemical_absolute_configuration ad
_chemical_formula_moiety 'C29 H35 Cl2 Co N3 O, C H Cl3'
_chemical_formula_sum 'C30 H36 Cl5 Co N3 O'
_chemical_formula_weight 690.80
_chemical_properties_physical Moisture-sensitive
_space_group_crystal_system monoclinic
_space_group_IT_number 4
_space_group_name_Hall 'P 2yb'
_space_group_name_H-M_alt 'P 1 21 1'
_atom_sites_solution_hydrogens geom
_atom_sites_solution_primary dual
_audit_creation_date 2023-12-21
_audit_creation_method
;
Olex2 1.5
(compiled 2022.04.07 svn.rca3783a0 for OlexSys, GUI svn.r6498)
;
_audit_update_record
;
2024-03-08 deposited with the CCDC.	2025-10-27 downloaded from the CCDC.
;
_cell_angle_alpha 90
_cell_angle_beta 93.703(3)
_cell_angle_gamma 90
_cell_formula_units_Z 4
_cell_length_a 14.2795(9)
_cell_length_b 10.5999(7)
_cell_length_c 21.1288(13)
_cell_measurement_reflns_used 9161
_cell_measurement_temperature 170.00
_cell_measurement_theta_max 57.330
_cell_measurement_theta_min 2.697
_cell_volume 3191.4(4)
_computing_cell_refinement 'SAINT V8.40B (?, 2016)'
_computing_data_collection 'Bruker Instrument Service vV6.2.14'
_computing_data_reduction 'SAINT V8.40B (?, 2016)'
_computing_molecular_graphics 'Olex2 1.5 (Dolomanov et al., 2009)'
_computing_publication_material 'Olex2 1.5 (Dolomanov et al., 2009)'
_computing_structure_refinement 'SHELXL 2019/2 (Sheldrick, 2015)'
_computing_structure_solution 'SHELXT 2018/2 (Sheldrick, 2018)'
_diffrn_ambient_temperature 170.00
_diffrn_measured_fraction_theta_full 0.997
_diffrn_measured_fraction_theta_max 0.995
_diffrn_measurement_device_type 'zju Bruker D8 Venture'
_diffrn_measurement_method '\w and \f scans'
_diffrn_radiation_type GaK\a
_diffrn_radiation_wavelength 1.34139
_diffrn_reflns_av_R_equivalents 0.0835
_diffrn_reflns_av_unetI/netI 0.0694
_diffrn_reflns_Laue_measured_fraction_full 0.997
_diffrn_reflns_Laue_measured_fraction_max 0.995
_diffrn_reflns_limit_h_max 18
_diffrn_reflns_limit_h_min -18
_diffrn_reflns_limit_k_max 13
_diffrn_reflns_limit_k_min -13
_diffrn_reflns_limit_l_max 27
_diffrn_reflns_limit_l_min -27
_diffrn_reflns_number 105764
_diffrn_reflns_point_group_measured_fraction_full 0.981
_diffrn_reflns_point_group_measured_fraction_max 0.981
_diffrn_reflns_theta_full 53.594
_diffrn_reflns_theta_max 60.849
_diffrn_reflns_theta_min 3.353
_diffrn_source_current 3.57
_diffrn_source_power 0.24957869999999996
_diffrn_source_voltage 69.91
_exptl_absorpt_coefficient_mu 5.662
_exptl_absorpt_correction_T_max 0.7398
_exptl_absorpt_correction_T_min 0.5900
_exptl_absorpt_correction_type multi-scan
_exptl_absorpt_process_details
;
SADABS-2016/2 (Bruker,2016/2) was used for absorption correction.
wR2(int) was 0.1364 before and 0.1011 after correction.
The Ratio of minimum to maximum transmission is 0.7975.
The \l/2 correction factor is Not present.
;
_exptl_crystal_colour orange
_exptl_crystal_colour_primary orange
_exptl_crystal_density_diffrn 1.438
_exptl_crystal_description needle
_exptl_crystal_F_000 1428
_exptl_crystal_preparation 'Magnetic properties'
_exptl_crystal_recrystallization_method 'Re-crystallisation from solvent: CDCl3'
_exptl_crystal_size_max 0.13
_exptl_crystal_size_mid 0.03
_exptl_crystal_size_min 0.02
_refine_diff_density_max 1.358
_refine_diff_density_min -1.033
_refine_diff_density_rms 0.090
_refine_ls_abs_structure_details
;
 Refined as an inversion twin.
;
_refine_ls_abs_structure_Flack 0.051(6)
_refine_ls_extinction_method none
_refine_ls_goodness_of_fit_ref 1.073
_refine_ls_hydrogen_treatment constr
_refine_ls_matrix_type full
_refine_ls_number_parameters 736
_refine_ls_number_reflns 14464
_refine_ls_number_restraints 1
_refine_ls_restrained_S_all 1.073
_refine_ls_R_factor_all 0.0736
_refine_ls_R_factor_gt 0.0562
_refine_ls_shift/su_max 0.001
_refine_ls_shift/su_mean 0.000
_refine_ls_structure_factor_coef Fsqd
_refine_ls_weighting_details 'w=1/[\s^2^(Fo^2^)+(0.0971P)^2^] where P=(Fo^2^+2Fc^2^)/3'
_refine_ls_weighting_scheme calc
_refine_ls_wR_factor_gt 0.1502
_refine_ls_wR_factor_ref 0.1592
_reflns_Friedel_coverage 0.869
_reflns_Friedel_fraction_full 0.962
_reflns_Friedel_fraction_max 0.964
_reflns_number_gt 11072
_reflns_number_total 14464
_reflns_threshold_expression 'I > 2\s(I)'
_cod_data_source_file d5sc06683b2.cif
_cod_data_source_block 231220_zcg03012_0m
_cod_depositor_comments 'Adding full bibliography for 1576157--1576173.cif.'
_cod_database_code 1576161
_shelx_shelxl_version_number 2019/2
_shelx_space_group_comment
;
The symmetry employed for this shelxl refinement is uniquely defined
by the following loop, which should always be used as a source of
symmetry information in preference to the above space-group names.
They are only intended as comments.
;
_shelx_estimated_absorpt_t_max 0.895
_shelx_estimated_absorpt_t_min 0.526
_olex2_refinement_description
;
1. Twinned data refinement
 Scales: 0.949(6)
 0.051(6)
2. Fixed Uiso
 At 1.2 times of:
  All C(H) groups, All C(H,H) groups
 At 1.5 times of:
  All C(H,H,H) groups
3.a Ternary CH refined with riding coordinates:
 C1(H1), C4(H4), C24(H24), C27(H27), C30(H30), C33(H33), C53(H53), C56(H56),
 C59(H59), C60(H60)
3.b Secondary CH2 refined with riding coordinates:
 C2(H2A,H2B), C31(H31A,H31B)
3.c Aromatic/amide H refined with riding coordinates:
 C8(H8), C9(H9), C10(H10), C14(H14), C15(H15), C20(H20), C21(H21), C22(H22),
 C37(H37), C38(H38), C39(H39), C43(H43), C44(H44), C49(H49), C50(H50), C51(H51)
3.d Idealised Me refined as rotating group:
 C5(H5A,H5B,H5C), C6(H6A,H6B,H6C), C17(H17A,H17B,H17C), C25(H25A,H25B,H25C),
 C26(H26A,H26B,H26C), C28(H28A,H28B,H28C), C29(H29A,H29B,H29C), C34(H34A,H34B,
 H34C), C35(H35A,H35B,H35C), C46(H46A,H46B,H46C), C54(H54A,H54B,H54C), C55(H55A,
 H55B,H55C), C57(H57A,H57B,H57C), C58(H58A,H58B,H58C)
;
_olex2_submission_special_instructions 'No special instructions were received'

loop_
_space_group_symop_operation_xyz
'x, y, z'
'-x, y+1/2, -z'

loop_
_atom_site_label
_atom_site_type_symbol
_atom_site_fract_x
_atom_site_fract_y
_atom_site_fract_z
_atom_site_U_iso_or_equiv
_atom_site_adp_type
_atom_site_occupancy
_atom_site_site_symmetry_order
_atom_site_calc_flag
_atom_site_refinement_flags_posn
_atom_site_refinement_flags_adp
_atom_site_refinement_flags_occupancy
_atom_site_disorder_assembly
_atom_site_disorder_group
Co1 Co 0.26205(5) 0.37540(7) 0.10482(3) 0.0230(2) Uani 1 1 d . . . . .
Cl1 Cl 0.40080(9) 0.27460(14) 0.13613(6) 0.0345(3) Uani 1 1 d . . . . .
O1 O 0.0911(3) 0.2837(4) 0.25290(18) 0.0300(9) Uani 1 1 d . . . . .
N1 N 0.1640(3) 0.3687(5) 0.17228(19) 0.0253(10) Uani 1 1 d . . . . .
C1 C 0.1178(4) 0.4775(6) 0.2013(2) 0.0255(11) Uani 1 1 d . . . . .
H1 H 0.165689 0.544218 0.212160 0.031 Uiso 1 1 calc R U . . .
Cl2 Cl 0.28879(11) 0.58861(13) 0.11358(6) 0.0338(3) Uani 1 1 d . . . . .
N2 N 0.2110(3) 0.1858(4) 0.08200(19) 0.0214(9) Uani 1 1 d . . . . .
C2 C 0.0860(4) 0.4184(6) 0.2626(3) 0.0308(13) Uani 1 1 d . . . . .
H2A H 0.128005 0.444332 0.299415 0.037 Uiso 1 1 calc R U . . .
H2B H 0.021101 0.444321 0.270114 0.037 Uiso 1 1 calc R U . . .
N3 N 0.2584(3) 0.3640(5) 0.00563(19) 0.0239(9) Uani 1 1 d . . . . .
C3 C 0.1412(4) 0.2671(5) 0.2018(2) 0.0240(11) Uani 1 1 d . . . . .
C4 C 0.0409(4) 0.5322(6) 0.1567(3) 0.0307(13) Uani 1 1 d . . . . .
H4 H 0.071959 0.568498 0.119689 0.037 Uiso 1 1 calc R U . . .
C5 C -0.0084(4) 0.6397(7) 0.1880(3) 0.0393(14) Uani 1 1 d . . . . .
H5A H -0.047146 0.606059 0.220674 0.059 Uiso 1 1 calc R U . . .
H5B H -0.048286 0.684953 0.156051 0.059 Uiso 1 1 calc R U . . .
H5C H 0.038453 0.697809 0.207514 0.059 Uiso 1 1 calc R U . . .
C6 C -0.0288(5) 0.4328(7) 0.1304(3) 0.0421(16) Uani 1 1 d . . . . .
H6A H 0.004552 0.368730 0.107149 0.063 Uiso 1 1 calc R U . . .
H6B H -0.076479 0.473202 0.101766 0.063 Uiso 1 1 calc R U . . .
H6C H -0.059174 0.392794 0.165556 0.063 Uiso 1 1 calc R U . . .
C7 C 0.1622(4) 0.1363(6) 0.1871(2) 0.0262(11) Uani 1 1 d . . . . .
C8 C 0.1447(4) 0.0443(6) 0.2317(3) 0.0307(13) Uani 1 1 d . . . . .
H8 H 0.123164 0.069406 0.271352 0.037 Uiso 1 1 calc R U . . .
C9 C 0.1578(4) -0.0827(6) 0.2200(3) 0.0333(13) Uani 1 1 d . . . . .
H9 H 0.147559 -0.142587 0.252329 0.040 Uiso 1 1 calc R U . . .
C10 C 0.1855(4) -0.1234(6) 0.1622(3) 0.0323(13) Uani 1 1 d . . . . .
H10 H 0.193117 -0.210947 0.154329 0.039 Uiso 1 1 calc R U . . .
C11 C 0.2027(4) -0.0326(5) 0.1141(3) 0.0262(11) Uani 1 1 d . . . . .
C12 C 0.1930(4) 0.0975(5) 0.1262(2) 0.0245(11) Uani 1 1 d . . . . .
C13 C 0.2345(4) 0.1480(6) 0.0246(2) 0.0254(11) Uani 1 1 d . . . . .
C14 C 0.2421(4) 0.0204(6) 0.0086(3) 0.0305(13) Uani 1 1 d . . . . .
H14 H 0.257019 -0.003554 -0.032850 0.037 Uiso 1 1 calc R U . . .
C15 C 0.2277(4) -0.0694(6) 0.0536(3) 0.0308(12) Uani 1 1 d . . . . .
H15 H 0.234663 -0.156322 0.043943 0.037 Uiso 1 1 calc R U . . .
C16 C 0.2543(4) 0.2542(6) -0.0191(2) 0.0275(12) Uani 1 1 d . . . . .
C17 C 0.2689(5) 0.2231(7) -0.0870(3) 0.0374(14) Uani 1 1 d . . . . .
H17A H 0.326527 0.173551 -0.089261 0.056 Uiso 1 1 calc R U . . .
H17B H 0.274260 0.301310 -0.111194 0.056 Uiso 1 1 calc R U . . .
H17C H 0.215366 0.173978 -0.104900 0.056 Uiso 1 1 calc R U . . .
C18 C 0.2744(4) 0.4742(6) -0.0318(2) 0.0272(12) Uani 1 1 d . . . . .
C19 C 0.1974(4) 0.5526(6) -0.0470(2) 0.0304(13) Uani 1 1 d . . . . .
C20 C 0.2123(5) 0.6630(6) -0.0815(3) 0.0390(15) Uani 1 1 d . . . . .
H20 H 0.160853 0.716804 -0.093156 0.047 Uiso 1 1 calc R U . . .
C21 C 0.3018(6) 0.6943(8) -0.0987(3) 0.053(2) Uani 1 1 d . . . . .
H21 H 0.311253 0.769040 -0.122235 0.063 Uiso 1 1 calc R U . . .
C22 C 0.3766(5) 0.6169(7) -0.0816(3) 0.0449(17) Uani 1 1 d . . . . .
H22 H 0.437418 0.639294 -0.093547 0.054 Uiso 1 1 calc R U . . .
C23 C 0.3654(4) 0.5061(7) -0.0470(3) 0.0358(14) Uani 1 1 d . . . . .
C24 C 0.1010(4) 0.5200(6) -0.0262(3) 0.0335(13) Uani 1 1 d . . . . .
H24 H 0.110961 0.472580 0.014578 0.040 Uiso 1 1 calc R U . . .
C25 C 0.0492(5) 0.4296(8) -0.0737(3) 0.0473(17) Uani 1 1 d . . . . .
H25A H 0.034914 0.473661 -0.113920 0.071 Uiso 1 1 calc R U . . .
H25B H -0.009288 0.401360 -0.056415 0.071 Uiso 1 1 calc R U . . .
H25C H 0.089112 0.356450 -0.080846 0.071 Uiso 1 1 calc R U . . .
C26 C 0.0398(5) 0.6311(8) -0.0130(4) 0.0507(18) Uani 1 1 d . . . . .
H26A H 0.073204 0.687077 0.017764 0.076 Uiso 1 1 calc R U . . .
H26B H -0.018218 0.601377 0.004458 0.076 Uiso 1 1 calc R U . . .
H26C H 0.024496 0.677391 -0.052437 0.076 Uiso 1 1 calc R U . . .
C27 C 0.4501(4) 0.4265(8) -0.0262(3) 0.0407(15) Uani 1 1 d . . . . .
H27 H 0.427017 0.349086 -0.005155 0.049 Uiso 1 1 calc R U . . .
C28 C 0.5062(5) 0.3843(10) -0.0820(4) 0.060(2) Uani 1 1 d . . . . .
H28A H 0.464159 0.342272 -0.113916 0.089 Uiso 1 1 calc R U . . .
H28B H 0.555608 0.325510 -0.066770 0.089 Uiso 1 1 calc R U . . .
H28C H 0.534718 0.458101 -0.101053 0.089 Uiso 1 1 calc R U . . .
C29 C 0.5129(5) 0.5004(9) 0.0234(3) 0.0512(19) Uani 1 1 d . . . . .
H29A H 0.539742 0.574039 0.003232 0.077 Uiso 1 1 calc R U . . .
H29B H 0.563614 0.445517 0.040610 0.077 Uiso 1 1 calc R U . . .
H29C H 0.475064 0.528243 0.057909 0.077 Uiso 1 1 calc R U . . .
Co2 Co 0.23971(5) 0.79414(7) 0.39872(3) 0.0226(2) Uani 1 1 d . . . . .
O2 O 0.4163(3) 0.6906(4) 0.25625(18) 0.0380(10) Uani 1 1 d . . . . .
Cl3 Cl 0.10432(9) 0.69651(13) 0.35828(6) 0.0314(3) Uani 1 1 d . . . . .
Cl4 Cl 0.21304(11) 1.00640(14) 0.39056(7) 0.0343(3) Uani 1 1 d . . . . .
N4 N 0.3388(3) 0.7837(5) 0.3325(2) 0.0254(10) Uani 1 1 d . . . . .
N5 N 0.2878(3) 0.6062(4) 0.42470(19) 0.0230(9) Uani 1 1 d . . . . .
N6 N 0.2393(3) 0.7878(5) 0.49824(19) 0.0235(9) Uani 1 1 d . . . . .
C30 C 0.3833(4) 0.8888(6) 0.2997(3) 0.0297(13) Uani 1 1 d . . . . .
H30 H 0.333883 0.951078 0.285053 0.036 Uiso 1 1 calc R U . . .
C31 C 0.4206(5) 0.8228(6) 0.2413(3) 0.0365(14) Uani 1 1 d . . . . .
H31A H 0.380853 0.842572 0.202478 0.044 Uiso 1 1 calc R U . . .
H31B H 0.485936 0.849088 0.235047 0.044 Uiso 1 1 calc R U . . .
C32 C 0.3624(4) 0.6800(6) 0.3053(2) 0.0280(12) Uani 1 1 d . . . . .
C33 C 0.4582(4) 0.9563(6) 0.3427(3) 0.0355(14) Uani 1 1 d . . . . .
H33 H 0.425803 0.994881 0.378557 0.043 Uiso 1 1 calc R U . . .
C34 C 0.5331(5) 0.8668(7) 0.3715(3) 0.0464(17) Uani 1 1 d . . . . .
H34A H 0.502975 0.799229 0.394463 0.070 Uiso 1 1 calc R U . . .
H34B H 0.576213 0.913512 0.400824 0.070 Uiso 1 1 calc R U . . .
H34C H 0.568089 0.830114 0.337570 0.070 Uiso 1 1 calc R U . . .
C35 C 0.5023(5) 1.0620(7) 0.3073(4) 0.0516(18) Uani 1 1 d . . . . .
H35A H 0.542060 1.026598 0.275574 0.077 Uiso 1 1 calc R U . . .
H35B H 0.540630 1.114284 0.337161 0.077 Uiso 1 1 calc R U . . .
H35C H 0.452931 1.113895 0.286020 0.077 Uiso 1 1 calc R U . . .
C36 C 0.3392(4) 0.5504(6) 0.3217(2) 0.0255(11) Uani 1 1 d . . . . .
C37 C 0.3526(4) 0.4577(6) 0.2776(3) 0.0328(13) Uani 1 1 d . . . . .
H37 H 0.374013 0.480827 0.237540 0.039 Uiso 1 1 calc R U . . .
C38 C 0.3355(4) 0.3297(6) 0.2901(3) 0.0334(13) Uani 1 1 d . . . . .
H38 H 0.342180 0.268709 0.257714 0.040 Uiso 1 1 calc R U . . .
C39 C 0.3091(4) 0.2920(6) 0.3485(3) 0.0337(13) Uani 1 1 d . . . . .
H39 H 0.300759 0.205024 0.357387 0.040 Uiso 1 1 calc R U . . .
C40 C 0.2944(4) 0.3853(6) 0.3957(2) 0.0266(12) Uani 1 1 d . . . . .
C41 C 0.3071(4) 0.5150(5) 0.3822(2) 0.0230(11) Uani 1 1 d . . . . .
C42 C 0.2643(4) 0.5721(5) 0.4825(2) 0.0231(11) Uani 1 1 d . . . . .
C43 C 0.2562(4) 0.4452(6) 0.5005(3) 0.0278(12) Uani 1 1 d . . . . .
H43 H 0.242257 0.423789 0.542518 0.033 Uiso 1 1 calc R U . . .
C44 C 0.2685(4) 0.3536(6) 0.4569(3) 0.0310(13) Uani 1 1 d . . . . .
H44 H 0.259635 0.267633 0.467729 0.037 Uiso 1 1 calc R U . . .
C45 C 0.2435(4) 0.6784(6) 0.5246(2) 0.0268(12) Uani 1 1 d . . . . .
C46 C 0.2287(5) 0.6536(7) 0.5927(3) 0.0400(15) Uani 1 1 d . . . . .
H46A H 0.225150 0.733939 0.615369 0.060 Uiso 1 1 calc R U . . .
H46B H 0.281129 0.603666 0.611476 0.060 Uiso 1 1 calc R U . . .
H46C H 0.169962 0.606878 0.595982 0.060 Uiso 1 1 calc R U . . .
C47 C 0.2225(4) 0.8998(6) 0.5342(2) 0.0264(12) Uani 1 1 d . . . . .
C48 C 0.2995(4) 0.9794(6) 0.5496(3) 0.0301(13) Uani 1 1 d . . . . .
C49 C 0.2836(5) 1.0912(7) 0.5820(3) 0.0381(15) Uani 1 1 d . . . . .
H49 H 0.334587 1.146114 0.593037 0.046 Uiso 1 1 calc R U . . .
C50 C 0.1944(5) 1.1229(7) 0.5980(3) 0.0438(17) Uani 1 1 d . . . . .
H50 H 0.184380 1.199359 0.619987 0.053 Uiso 1 1 calc R U . . .
C51 C 0.1185(5) 1.0424(7) 0.5819(3) 0.0426(16) Uani 1 1 d . . . . .
H51 H 0.057492 1.064889 0.593528 0.051 Uiso 1 1 calc R U . . .
C52 C 0.1309(4) 0.9301(6) 0.5493(3) 0.0330(13) Uani 1 1 d . . . . .
C53 C 0.3968(4) 0.9445(6) 0.5298(3) 0.0351(13) Uani 1 1 d . . . . .
H53 H 0.387790 0.895239 0.489494 0.042 Uiso 1 1 calc R U . . .
C54 C 0.4470(5) 0.8572(9) 0.5792(4) 0.055(2) Uani 1 1 d . . . . .
H54A H 0.504583 0.824438 0.562425 0.083 Uiso 1 1 calc R U . . .
H54B H 0.405559 0.786711 0.588410 0.083 Uiso 1 1 calc R U . . .
H54C H 0.462741 0.904707 0.618209 0.083 Uiso 1 1 calc R U . . .
C55 C 0.4579(5) 1.0570(8) 0.5161(4) 0.0506(18) Uani 1 1 d . . . . .
H55A H 0.474557 1.102378 0.555613 0.076 Uiso 1 1 calc R U . . .
H55B H 0.423477 1.113620 0.486165 0.076 Uiso 1 1 calc R U . . .
H55C H 0.515218 1.027777 0.497520 0.076 Uiso 1 1 calc R U . . .
C56 C 0.0469(4) 0.8502(8) 0.5274(3) 0.0428(16) Uani 1 1 d . . . . .
H56 H 0.070859 0.771207 0.508247 0.051 Uiso 1 1 calc R U . . .
C57 C -0.0121(5) 0.8126(9) 0.5822(3) 0.056(2) Uani 1 1 d . . . . .
H57A H 0.027578 0.768662 0.614706 0.084 Uiso 1 1 calc R U . . .
H57B H -0.062959 0.756537 0.566353 0.084 Uiso 1 1 calc R U . . .
H57C H -0.038780 0.888370 0.600524 0.084 Uiso 1 1 calc R U . . .
C58 C -0.0128(5) 0.9209(9) 0.4754(3) 0.054(2) Uani 1 1 d . . . . .
H58A H -0.036221 0.999681 0.492887 0.082 Uiso 1 1 calc R U . . .
H58B H -0.065907 0.867989 0.460428 0.082 Uiso 1 1 calc R U . . .
H58C H 0.025832 0.940153 0.439976 0.082 Uiso 1 1 calc R U . . .
Cl5 Cl 0.0809(2) 0.3862(3) 0.70663(14) 0.0925(9) Uani 1 1 d . . . . .
Cl6 Cl 0.1058(2) 0.6372(3) 0.75275(12) 0.0852(8) Uani 1 1 d . . . . .
Cl7 Cl 0.26769(18) 0.4825(4) 0.74810(15) 0.1019(10) Uani 1 1 d . . . . .
C59 C 0.1504(6) 0.4882(9) 0.7606(4) 0.055(2) Uani 1 1 d . . . . .
H59 H 0.142068 0.459019 0.804937 0.066 Uiso 1 1 calc R U . . .
Cl8 Cl 0.42221(19) 0.9270(4) 0.78604(18) 0.1271(15) Uani 1 1 d . . . . .
Cl9 Cl 0.3209(3) 1.1569(3) 0.75586(12) 0.1058(11) Uani 1 1 d . . . . .
Cl10 Cl 0.2269(3) 0.9227(6) 0.7534(3) 0.194(3) Uani 1 1 d . . . . .
C60 C 0.3332(7) 0.9906(12) 0.7396(4) 0.083(4) Uani 1 1 d . . . . .
H60 H 0.346079 0.978826 0.694047 0.100 Uiso 1 1 calc R U . . .

loop_
_atom_site_aniso_label
_atom_site_aniso_U_11
_atom_site_aniso_U_22
_atom_site_aniso_U_33
_atom_site_aniso_U_23
_atom_site_aniso_U_13
_atom_site_aniso_U_12
Co1 0.0225(5) 0.0231(5) 0.0234(4) -0.0006(3) 0.0019(3) -0.0007(3)
Cl1 0.0254(7) 0.0410(9) 0.0363(7) -0.0068(6) -0.0030(5) 0.0048(6)
O1 0.037(2) 0.022(2) 0.0316(19) -0.0002(16) 0.0100(16) -0.0021(18)
N1 0.029(2) 0.022(2) 0.025(2) -0.0019(18) 0.0045(18) -0.002(2)
C1 0.026(3) 0.026(3) 0.025(2) 0.001(2) 0.003(2) 0.004(2)
Cl2 0.0403(8) 0.0242(8) 0.0377(7) -0.0017(5) 0.0075(6) -0.0040(6)
N2 0.020(2) 0.022(2) 0.022(2) -0.0027(16) -0.0001(16) -0.0023(18)
C2 0.032(3) 0.035(3) 0.025(3) -0.004(2) 0.004(2) -0.001(3)
N3 0.017(2) 0.031(3) 0.024(2) 0.0013(19) 0.0017(16) -0.0017(19)
C3 0.021(3) 0.032(3) 0.019(2) 0.001(2) 0.0026(19) -0.002(2)
C4 0.028(3) 0.029(3) 0.034(3) -0.002(2) -0.001(2) -0.001(2)
C5 0.031(3) 0.032(3) 0.054(4) -0.005(3) -0.002(3) 0.003(3)
C6 0.039(4) 0.037(4) 0.048(4) -0.007(3) -0.010(3) -0.004(3)
C7 0.024(3) 0.027(3) 0.027(2) 0.003(2) -0.002(2) 0.001(2)
C8 0.025(3) 0.035(3) 0.032(3) 0.003(2) -0.001(2) -0.002(2)
C9 0.033(3) 0.032(3) 0.034(3) 0.009(2) -0.006(2) -0.001(3)
C10 0.031(3) 0.024(3) 0.041(3) 0.004(3) -0.002(2) 0.001(3)
C11 0.020(3) 0.025(3) 0.033(3) 0.001(2) -0.001(2) -0.002(2)
C12 0.021(3) 0.024(3) 0.028(2) -0.003(2) -0.003(2) 0.002(2)
C13 0.021(3) 0.029(3) 0.027(2) -0.001(2) 0.001(2) -0.002(2)
C14 0.023(3) 0.036(3) 0.032(3) -0.007(2) -0.001(2) 0.002(2)
C15 0.028(3) 0.024(3) 0.040(3) -0.003(2) -0.001(2) 0.000(2)
C16 0.024(3) 0.033(3) 0.025(3) -0.006(2) 0.000(2) -0.001(2)
C17 0.040(3) 0.042(4) 0.031(3) -0.007(3) 0.002(2) -0.002(3)
C18 0.031(3) 0.031(3) 0.020(2) 0.005(2) 0.001(2) -0.005(2)
C19 0.032(3) 0.032(3) 0.027(3) 0.006(2) -0.003(2) 0.000(2)
C20 0.043(4) 0.036(4) 0.037(3) 0.014(3) -0.003(3) -0.002(3)
C21 0.061(5) 0.054(5) 0.044(4) 0.018(3) 0.006(3) -0.016(4)
C22 0.036(4) 0.052(5) 0.048(4) 0.014(3) 0.011(3) -0.011(3)
C23 0.031(3) 0.047(4) 0.029(3) 0.004(3) 0.005(2) -0.007(3)
C24 0.033(3) 0.034(3) 0.032(3) 0.012(2) -0.005(2) 0.002(3)
C25 0.036(4) 0.058(5) 0.048(4) -0.003(3) -0.001(3) -0.005(3)
C26 0.046(4) 0.046(4) 0.061(4) 0.014(4) 0.007(3) 0.014(3)
C27 0.025(3) 0.056(4) 0.041(3) 0.001(3) 0.010(3) -0.006(3)
C28 0.038(4) 0.084(7) 0.059(4) -0.009(4) 0.023(3) -0.004(4)
C29 0.029(3) 0.071(6) 0.053(4) 0.001(4) 0.000(3) -0.007(4)
Co2 0.0220(5) 0.0227(5) 0.0230(4) 0.0008(3) 0.0017(3) -0.0008(3)
O2 0.042(2) 0.042(3) 0.031(2) 0.0004(18) 0.0139(17) -0.006(2)
Cl3 0.0253(7) 0.0311(8) 0.0372(7) 0.0007(5) -0.0043(5) -0.0039(5)
Cl4 0.0430(8) 0.0241(8) 0.0357(7) 0.0024(5) 0.0023(6) 0.0011(6)
N4 0.023(2) 0.026(3) 0.027(2) 0.0034(19) 0.0036(17) -0.004(2)
N5 0.017(2) 0.027(3) 0.025(2) 0.0019(18) 0.0006(16) -0.0018(18)
N6 0.020(2) 0.028(3) 0.023(2) -0.0031(19) -0.0005(16) 0.0057(19)
C30 0.025(3) 0.034(3) 0.031(3) 0.009(2) 0.005(2) -0.002(2)
C31 0.034(3) 0.040(4) 0.036(3) 0.005(3) 0.008(2) -0.010(3)
C32 0.024(3) 0.036(3) 0.024(2) -0.006(2) 0.003(2) 0.000(2)
C33 0.024(3) 0.031(3) 0.051(3) 0.005(3) 0.002(3) -0.001(3)
C34 0.038(4) 0.046(4) 0.053(4) 0.007(3) -0.012(3) -0.002(3)
C35 0.038(4) 0.027(4) 0.091(5) 0.007(4) 0.012(4) -0.004(3)
C36 0.019(3) 0.031(3) 0.027(3) 0.000(2) 0.004(2) -0.002(2)
C37 0.029(3) 0.042(4) 0.028(3) -0.006(3) -0.002(2) 0.005(3)
C38 0.033(3) 0.030(3) 0.036(3) -0.007(2) -0.004(2) 0.003(3)
C39 0.027(3) 0.022(3) 0.050(3) -0.008(3) -0.007(2) 0.002(2)
C40 0.017(2) 0.030(3) 0.032(3) 0.001(2) -0.002(2) 0.001(2)
C41 0.021(3) 0.019(3) 0.029(2) -0.003(2) -0.001(2) -0.001(2)
C42 0.020(3) 0.025(3) 0.024(2) 0.002(2) 0.0014(19) -0.002(2)
C43 0.017(3) 0.030(3) 0.036(3) 0.009(2) 0.002(2) 0.000(2)
C44 0.028(3) 0.025(3) 0.039(3) 0.010(2) -0.002(2) -0.002(2)
C45 0.023(3) 0.035(3) 0.022(2) 0.005(2) 0.001(2) 0.002(2)
C46 0.044(4) 0.052(4) 0.025(3) 0.007(3) 0.006(2) 0.002(3)
C47 0.027(3) 0.030(3) 0.022(2) -0.005(2) 0.000(2) 0.007(2)
C48 0.030(3) 0.028(3) 0.031(3) -0.007(2) -0.006(2) 0.006(2)
C49 0.045(4) 0.039(4) 0.029(3) -0.007(3) -0.010(3) 0.000(3)
C50 0.050(4) 0.044(4) 0.036(3) -0.013(3) -0.005(3) 0.013(3)
C51 0.043(4) 0.051(4) 0.034(3) -0.006(3) 0.003(3) 0.014(3)
C52 0.028(3) 0.043(4) 0.027(3) -0.005(2) 0.000(2) 0.006(3)
C53 0.029(3) 0.036(3) 0.039(3) -0.006(3) -0.001(2) 0.001(3)
C54 0.030(4) 0.069(6) 0.066(5) 0.005(4) -0.006(3) 0.005(4)
C55 0.041(4) 0.051(5) 0.062(4) -0.014(4) 0.012(3) -0.011(3)
C56 0.023(3) 0.057(5) 0.049(4) -0.009(3) 0.009(3) -0.003(3)
C57 0.036(4) 0.080(6) 0.053(4) 0.005(4) 0.014(3) 0.003(4)
C58 0.029(4) 0.082(6) 0.052(4) -0.006(4) -0.004(3) 0.008(4)
Cl5 0.0878(19) 0.0750(18) 0.117(2) -0.0250(16) 0.0230(16) -0.0198(14)
Cl6 0.105(2) 0.0637(15) 0.0834(15) -0.0113(12) -0.0186(13) 0.0260(14)
Cl7 0.0567(15) 0.145(3) 0.1041(19) 0.013(2) 0.0083(13) 0.0306(17)
C59 0.055(5) 0.059(5) 0.053(4) 0.011(4) 0.016(3) 0.017(4)
Cl8 0.0550(15) 0.172(4) 0.155(3) 0.105(3) 0.0137(16) 0.0170(18)
Cl9 0.168(3) 0.089(2) 0.0602(13) -0.0093(13) 0.0032(15) 0.016(2)
Cl10 0.071(2) 0.222(6) 0.282(6) 0.166(5) -0.039(3) -0.039(3)
C60 0.086(7) 0.116(9) 0.050(4) 0.028(5) 0.018(4) 0.061(7)

loop_
_atom_type_symbol
_atom_type_description
_atom_type_scat_dispersion_real
_atom_type_scat_dispersion_imag
_atom_type_scat_source
C C 0.0137 0.0067 'International Tables Vol C Tables 4.2.6.8 and 6.1.1.4'
H H 0.0000 0.0000 'International Tables Vol C Tables 4.2.6.8 and 6.1.1.4'
Cl Cl 0.3281 0.5435 'International Tables Vol C Tables 4.2.6.8 and 6.1.1.4'
Co Co -0.6628 2.9049 'International Tables Vol C Tables 4.2.6.8 and 6.1.1.4'
N N 0.0241 0.0134 'International Tables Vol C Tables 4.2.6.8 and 6.1.1.4'
O O 0.0389 0.0241 'International Tables Vol C Tables 4.2.6.8 and 6.1.1.4'

loop_
_geom_angle_atom_site_label_1
_geom_angle_atom_site_label_2
_geom_angle_atom_site_label_3
_geom_angle
_geom_angle_site_symmetry_1
_geom_angle_site_symmetry_3
_geom_angle_publ_flag
N1 Co1 Cl1 113.21(14) . . ?
N1 Co1 Cl2 95.46(14) . . ?
N1 Co1 N2 83.61(18) . . ?
N1 Co1 N3 135.61(17) . . ?
Cl2 Co1 Cl1 107.27(6) . . ?
N2 Co1 Cl1 84.56(12) . . ?
N2 Co1 Cl2 167.32(12) . . ?
N3 Co1 Cl1 103.01(13) . . ?
N3 Co1 Cl2 97.49(14) . . ?
N3 Co1 N2 74.91(17) . . ?
C3 O1 C2 106.1(4) . . ?
C1 N1 Co1 126.8(4) . . ?
C3 N1 Co1 124.3(4) . . ?
C3 N1 C1 108.5(4) . . ?
N1 C1 H1 109.3 . . ?
N1 C1 C2 101.2(4) . . ?
N1 C1 C4 111.4(4) . . ?
C2 C1 H1 109.3 . . ?
C4 C1 H1 109.3 . . ?
C4 C1 C2 116.1(5) . . ?
C12 N2 Co1 123.9(3) . . ?
C13 N2 Co1 112.1(4) . . ?
C13 N2 C12 119.1(5) . . ?
O1 C2 C1 105.3(4) . . ?
O1 C2 H2A 110.7 . . ?
O1 C2 H2B 110.7 . . ?
C1 C2 H2A 110.7 . . ?
C1 C2 H2B 110.7 . . ?
H2A C2 H2B 108.8 . . ?
C16 N3 Co1 117.4(4) . . ?
C16 N3 C18 121.4(4) . . ?
C18 N3 Co1 120.6(4) . . ?
O1 C3 C7 114.9(5) . . ?
N1 C3 O1 116.1(5) . . ?
N1 C3 C7 128.9(5) . . ?
C1 C4 H4 107.1 . . ?
C1 C4 C6 113.0(5) . . ?
C5 C4 C1 110.8(5) . . ?
C5 C4 H4 107.1 . . ?
C5 C4 C6 111.5(5) . . ?
C6 C4 H4 107.1 . . ?
C4 C5 H5A 109.5 . . ?
C4 C5 H5B 109.5 . . ?
C4 C5 H5C 109.5 . . ?
H5A C5 H5B 109.5 . . ?
H5A C5 H5C 109.5 . . ?
H5B C5 H5C 109.5 . . ?
C4 C6 H6A 109.5 . . ?
C4 C6 H6B 109.5 . . ?
C4 C6 H6C 109.5 . . ?
H6A C6 H6B 109.5 . . ?
H6A C6 H6C 109.5 . . ?
H6B C6 H6C 109.5 . . ?
C8 C7 C3 118.5(5) . . ?
C8 C7 C12 118.8(5) . . ?
C12 C7 C3 122.5(5) . . ?
C7 C8 H8 119.0 . . ?
C9 C8 C7 122.1(6) . . ?
C9 C8 H8 119.0 . . ?
C8 C9 H9 119.6 . . ?
C10 C9 C8 120.8(6) . . ?
C10 C9 H9 119.6 . . ?
C9 C10 H10 120.3 . . ?
C9 C10 C11 119.4(6) . . ?
C11 C10 H10 120.3 . . ?
C12 C11 C10 120.3(5) . . ?
C15 C11 C10 121.6(5) . . ?
C15 C11 C12 118.1(5) . . ?
N2 C12 C7 119.9(5) . . ?
N2 C12 C11 121.5(5) . . ?
C11 C12 C7 118.6(5) . . ?
N2 C13 C14 122.3(5) . . ?
N2 C13 C16 113.8(5) . . ?
C14 C13 C16 123.8(5) . . ?
C13 C14 H14 120.4 . . ?
C15 C14 C13 119.1(5) . . ?
C15 C14 H14 120.4 . . ?
C11 C15 H15 120.1 . . ?
C14 C15 C11 119.7(6) . . ?
C14 C15 H15 120.1 . . ?
N3 C16 C13 116.0(5) . . ?
N3 C16 C17 126.0(6) . . ?
C13 C16 C17 118.0(5) . . ?
C16 C17 H17A 109.5 . . ?
C16 C17 H17B 109.5 . . ?
C16 C17 H17C 109.5 . . ?
H17A C17 H17B 109.5 . . ?
H17A C17 H17C 109.5 . . ?
H17B C17 H17C 109.5 . . ?
C19 C18 N3 117.3(5) . . ?
C19 C18 C23 122.1(6) . . ?
C23 C18 N3 120.3(5) . . ?
C18 C19 C20 118.2(6) . . ?
C18 C19 C24 121.0(5) . . ?
C20 C19 C24 120.9(6) . . ?
C19 C20 H20 119.7 . . ?
C21 C20 C19 120.5(6) . . ?
C21 C20 H20 119.7 . . ?
C20 C21 H21 120.0 . . ?
C22 C21 C20 120.0(7) . . ?
C22 C21 H21 120.0 . . ?
C21 C22 H22 119.2 . . ?
C21 C22 C23 121.6(6) . . ?
C23 C22 H22 119.2 . . ?
C18 C23 C27 122.3(6) . . ?
C22 C23 C18 117.6(6) . . ?
C22 C23 C27 120.1(6) . . ?
C19 C24 H24 106.5 . . ?
C19 C24 C25 111.2(5) . . ?
C25 C24 H24 106.5 . . ?
C26 C24 C19 115.2(6) . . ?
C26 C24 H24 106.5 . . ?
C26 C24 C25 110.3(6) . . ?
C24 C25 H25A 109.5 . . ?
C24 C25 H25B 109.5 . . ?
C24 C25 H25C 109.5 . . ?
H25A C25 H25B 109.5 . . ?
H25A C25 H25C 109.5 . . ?
H25B C25 H25C 109.5 . . ?
C24 C26 H26A 109.5 . . ?
C24 C26 H26B 109.5 . . ?
C24 C26 H26C 109.5 . . ?
H26A C26 H26B 109.5 . . ?
H26A C26 H26C 109.5 . . ?
H26B C26 H26C 109.5 . . ?
C23 C27 H27 107.8 . . ?
C23 C27 C28 112.8(6) . . ?
C23 C27 C29 109.4(6) . . ?
C28 C27 H27 107.8 . . ?
C28 C27 C29 111.1(6) . . ?
C29 C27 H27 107.8 . . ?
C27 C28 H28A 109.5 . . ?
C27 C28 H28B 109.5 . . ?
C27 C28 H28C 109.5 . . ?
H28A C28 H28B 109.5 . . ?
H28A C28 H28C 109.5 . . ?
H28B C28 H28C 109.5 . . ?
C27 C29 H29A 109.5 . . ?
C27 C29 H29B 109.5 . . ?
C27 C29 H29C 109.5 . . ?
H29A C29 H29B 109.5 . . ?
H29A C29 H29C 109.5 . . ?
H29B C29 H29C 109.5 . . ?
Cl4 Co2 Cl3 106.37(6) . . ?
N4 Co2 Cl3 108.73(13) . . ?
N4 Co2 Cl4 96.90(15) . . ?
N4 Co2 N5 84.39(18) . . ?
N4 Co2 N6 136.42(17) . . ?
N5 Co2 Cl3 85.72(12) . . ?
N5 Co2 Cl4 166.54(12) . . ?
N6 Co2 Cl3 107.42(13) . . ?
N6 Co2 Cl4 95.50(14) . . ?
N6 Co2 N5 74.83(17) . . ?
C32 O2 C31 106.7(5) . . ?
C30 N4 Co2 127.9(4) . . ?
C32 N4 Co2 123.9(4) . . ?
C32 N4 C30 107.4(5) . . ?
C41 N5 Co2 124.1(3) . . ?
C42 N5 Co2 112.7(4) . . ?
C42 N5 C41 119.0(5) . . ?
C45 N6 Co2 117.3(4) . . ?
C45 N6 C47 121.4(4) . . ?
C47 N6 Co2 120.8(4) . . ?
N4 C30 H30 109.1 . . ?
N4 C30 C31 102.4(5) . . ?
N4 C30 C33 112.1(4) . . ?
C31 C30 H30 109.1 . . ?
C33 C30 H30 109.1 . . ?
C33 C30 C31 114.9(5) . . ?
O2 C31 C30 104.2(5) . . ?
O2 C31 H31A 110.9 . . ?
O2 C31 H31B 110.9 . . ?
C30 C31 H31A 110.9 . . ?
C30 C31 H31B 110.9 . . ?
H31A C31 H31B 108.9 . . ?
O2 C32 C36 114.5(5) . . ?
N4 C32 O2 116.9(5) . . ?
N4 C32 C36 128.6(5) . . ?
C30 C33 H33 107.5 . . ?
C34 C33 C30 113.0(6) . . ?
C34 C33 H33 107.5 . . ?
C35 C33 C30 110.4(5) . . ?
C35 C33 H33 107.5 . . ?
C35 C33 C34 110.8(5) . . ?
C33 C34 H34A 109.5 . . ?
C33 C34 H34B 109.5 . . ?
C33 C34 H34C 109.5 . . ?
H34A C34 H34B 109.5 . . ?
H34A C34 H34C 109.5 . . ?
H34B C34 H34C 109.5 . . ?
C33 C35 H35A 109.5 . . ?
C33 C35 H35B 109.5 . . ?
C33 C35 H35C 109.5 . . ?
H35A C35 H35B 109.5 . . ?
H35A C35 H35C 109.5 . . ?
H35B C35 H35C 109.5 . . ?
C37 C36 C32 117.9(5) . . ?
C37 C36 C41 118.9(5) . . ?
C41 C36 C32 123.2(5) . . ?
C36 C37 H37 119.1 . . ?
C36 C37 C38 121.9(6) . . ?
C38 C37 H37 119.1 . . ?
C37 C38 H38 119.6 . . ?
C39 C38 C37 120.7(6) . . ?
C39 C38 H38 119.6 . . ?
C38 C39 H39 120.4 . . ?
C38 C39 C40 119.1(6) . . ?
C40 C39 H39 120.4 . . ?
C41 C40 C39 120.2(5) . . ?
C44 C40 C39 122.3(6) . . ?
C44 C40 C41 117.4(5) . . ?
N5 C41 C36 119.5(5) . . ?
N5 C41 C40 121.5(5) . . ?
C40 C41 C36 119.0(5) . . ?
N5 C42 C43 122.4(5) . . ?
N5 C42 C45 114.6(5) . . ?
C43 C42 C45 122.9(5) . . ?
C42 C43 H43 120.5 . . ?
C44 C43 C42 119.0(5) . . ?
C44 C43 H43 120.5 . . ?
C40 C44 H44 119.8 . . ?
C43 C44 C40 120.4(5) . . ?
C43 C44 H44 119.8 . . ?
N6 C45 C42 115.6(4) . . ?
N6 C45 C46 124.8(6) . . ?
C42 C45 C46 119.5(5) . . ?
C45 C46 H46A 109.5 . . ?
C45 C46 H46B 109.5 . . ?
C45 C46 H46C 109.5 . . ?
H46A C46 H46B 109.5 . . ?
H46A C46 H46C 109.5 . . ?
H46B C46 H46C 109.5 . . ?
C48 C47 N6 117.6(5) . . ?
C52 C47 N6 119.9(5) . . ?
C52 C47 C48 122.4(5) . . ?
C47 C48 C53 120.3(5) . . ?
C49 C48 C47 118.3(6) . . ?
C49 C48 C53 121.4(6) . . ?
C48 C49 H49 119.7 . . ?
C50 C49 C48 120.6(6) . . ?
C50 C49 H49 119.7 . . ?
C49 C50 H50 119.9 . . ?
C49 C50 C51 120.2(6) . . ?
C51 C50 H50 119.9 . . ?
C50 C51 H51 119.4 . . ?
C52 C51 C50 121.2(6) . . ?
C52 C51 H51 119.4 . . ?
C47 C52 C56 122.2(6) . . ?
C51 C52 C47 117.3(6) . . ?
C51 C52 C56 120.3(6) . . ?
C48 C53 H53 107.0 . . ?
C48 C53 C54 110.7(5) . . ?
C54 C53 H53 107.0 . . ?
C55 C53 C48 114.1(6) . . ?
C55 C53 H53 107.0 . . ?
C55 C53 C54 110.8(6) . . ?
C53 C54 H54A 109.5 . . ?
C53 C54 H54B 109.5 . . ?
C53 C54 H54C 109.5 . . ?
H54A C54 H54B 109.5 . . ?
H54A C54 H54C 109.5 . . ?
H54B C54 H54C 109.5 . . ?
C53 C55 H55A 109.5 . . ?
C53 C55 H55B 109.5 . . ?
C53 C55 H55C 109.5 . . ?
H55A C55 H55B 109.5 . . ?
H55A C55 H55C 109.5 . . ?
H55B C55 H55C 109.5 . . ?
C52 C56 H56 107.9 . . ?
C52 C56 C57 112.3(6) . . ?
C52 C56 C58 109.7(6) . . ?
C57 C56 H56 107.9 . . ?
C57 C56 C58 111.1(6) . . ?
C58 C56 H56 107.9 . . ?
C56 C57 H57A 109.5 . . ?
C56 C57 H57B 109.5 . . ?
C56 C57 H57C 109.5 . . ?
H57A C57 H57B 109.5 . . ?
H57A C57 H57C 109.5 . . ?
H57B C57 H57C 109.5 . . ?
C56 C58 H58A 109.5 . . ?
C56 C58 H58B 109.5 . . ?
C56 C58 H58C 109.5 . . ?
H58A C58 H58B 109.5 . . ?
H58A C58 H58C 109.5 . . ?
H58B C58 H58C 109.5 . . ?
Cl5 C59 H59 108.1 . . ?
Cl6 C59 Cl5 107.6(4) . . ?
Cl6 C59 Cl7 112.3(5) . . ?
Cl6 C59 H59 108.1 . . ?
Cl7 C59 Cl5 112.4(5) . . ?
Cl7 C59 H59 108.1 . . ?
Cl8 C60 Cl9 110.9(7) . . ?
Cl8 C60 Cl10 111.9(6) . . ?
Cl8 C60 H60 109.3 . . ?
Cl9 C60 H60 109.3 . . ?
Cl10 C60 Cl9 106.2(5) . . ?
Cl10 C60 H60 109.3 . . ?

loop_
_geom_bond_atom_site_label_1
_geom_bond_atom_site_label_2
_geom_bond_distance
_geom_bond_site_symmetry_2
_geom_bond_publ_flag
Co1 Cl1 2.3099(15) . ?
Co1 N1 2.063(4) . ?
Co1 Cl2 2.2975(16) . ?
Co1 N2 2.181(4) . ?
Co1 N3 2.096(4) . ?
O1 C2 1.445(8) . ?
O1 C3 1.346(6) . ?
N1 C1 1.481(7) . ?
N1 C3 1.296(7) . ?
C1 H1 1.0000 . ?
C1 C2 1.534(8) . ?
C1 C4 1.515(7) . ?
N2 C12 1.358(7) . ?
N2 C13 1.340(7) . ?
C2 H2A 0.9900 . ?
C2 H2B 0.9900 . ?
N3 C16 1.276(8) . ?
N3 C18 1.437(7) . ?
C3 C7 1.456(8) . ?
C4 H4 1.0000 . ?
C4 C5 1.515(9) . ?
C4 C6 1.528(8) . ?
C5 H5A 0.9800 . ?
C5 H5B 0.9800 . ?
C5 H5C 0.9800 . ?
C6 H6A 0.9800 . ?
C6 H6B 0.9800 . ?
C6 H6C 0.9800 . ?
C7 C8 1.388(8) . ?
C7 C12 1.447(7) . ?
C8 H8 0.9500 . ?
C8 C9 1.384(9) . ?
C9 H9 0.9500 . ?
C9 C10 1.377(9) . ?
C10 H10 0.9500 . ?
C10 C11 1.434(8) . ?
C11 C12 1.411(8) . ?
C11 C15 1.404(8) . ?
C13 C14 1.400(9) . ?
C13 C16 1.495(8) . ?
C14 H14 0.9500 . ?
C14 C15 1.370(9) . ?
C15 H15 0.9500 . ?
C16 C17 1.499(8) . ?
C17 H17A 0.9800 . ?
C17 H17B 0.9800 . ?
C17 H17C 0.9800 . ?
C18 C19 1.399(8) . ?
C18 C23 1.399(8) . ?
C19 C20 1.402(8) . ?
C19 C24 1.511(8) . ?
C20 H20 0.9500 . ?
C20 C21 1.391(10) . ?
C21 H21 0.9500 . ?
C21 C22 1.377(11) . ?
C22 H22 0.9500 . ?
C22 C23 1.398(9) . ?
C23 C27 1.516(9) . ?
C24 H24 1.0000 . ?
C24 C25 1.540(9) . ?
C24 C26 1.505(10) . ?
C25 H25A 0.9800 . ?
C25 H25B 0.9800 . ?
C25 H25C 0.9800 . ?
C26 H26A 0.9800 . ?
C26 H26B 0.9800 . ?
C26 H26C 0.9800 . ?
C27 H27 1.0000 . ?
C27 C28 1.535(9) . ?
C27 C29 1.548(9) . ?
C28 H28A 0.9800 . ?
C28 H28B 0.9800 . ?
C28 H28C 0.9800 . ?
C29 H29A 0.9800 . ?
C29 H29B 0.9800 . ?
C29 H29C 0.9800 . ?
Co2 Cl3 2.3076(15) . ?
Co2 Cl4 2.2866(17) . ?
Co2 N4 2.056(4) . ?
Co2 N5 2.166(5) . ?
Co2 N6 2.104(4) . ?
O2 C31 1.439(8) . ?
O2 C32 1.336(7) . ?
N4 C30 1.478(7) . ?
N4 C32 1.295(8) . ?
N5 C41 1.360(7) . ?
N5 C42 1.336(7) . ?
N6 C45 1.285(8) . ?
N6 C47 1.438(7) . ?
C30 H30 1.0000 . ?
C30 C31 1.542(9) . ?
C30 C33 1.536(8) . ?
C31 H31A 0.9900 . ?
C31 H31B 0.9900 . ?
C32 C36 1.460(9) . ?
C33 H33 1.0000 . ?
C33 C34 1.525(9) . ?
C33 C35 1.509(9) . ?
C34 H34A 0.9800 . ?
C34 H34B 0.9800 . ?
C34 H34C 0.9800 . ?
C35 H35A 0.9800 . ?
C35 H35B 0.9800 . ?
C35 H35C 0.9800 . ?
C36 C37 1.376(8) . ?
C36 C41 1.435(7) . ?
C37 H37 0.9500 . ?
C37 C38 1.407(10) . ?
C38 H38 0.9500 . ?
C38 C39 1.373(9) . ?
C39 H39 0.9500 . ?
C39 C40 1.430(8) . ?
C40 C41 1.418(8) . ?
C40 C44 1.409(8) . ?
C42 C43 1.405(8) . ?
C42 C45 1.478(8) . ?
C43 H43 0.9500 . ?
C43 C44 1.358(9) . ?
C44 H44 0.9500 . ?
C45 C46 1.492(7) . ?
C46 H46A 0.9800 . ?
C46 H46B 0.9800 . ?
C46 H46C 0.9800 . ?
C47 C48 1.407(8) . ?
C47 C52 1.403(8) . ?
C48 C49 1.394(9) . ?
C48 C53 1.522(8) . ?
C49 H49 0.9500 . ?
C49 C50 1.380(10) . ?
C50 H50 0.9500 . ?
C50 C51 1.404(10) . ?
C51 H51 0.9500 . ?
C51 C52 1.392(9) . ?
C52 C56 1.516(9) . ?
C53 H53 1.0000 . ?
C53 C54 1.537(10) . ?
C53 C55 1.517(10) . ?
C54 H54A 0.9800 . ?
C54 H54B 0.9800 . ?
C54 H54C 0.9800 . ?
C55 H55A 0.9800 . ?
C55 H55B 0.9800 . ?
C55 H55C 0.9800 . ?
C56 H56 1.0000 . ?
C56 C57 1.528(10) . ?
C56 C58 1.540(10) . ?
C57 H57A 0.9800 . ?
C57 H57B 0.9800 . ?
C57 H57C 0.9800 . ?
C58 H58A 0.9800 . ?
C58 H58B 0.9800 . ?
C58 H58C 0.9800 . ?
Cl5 C59 1.819(9) . ?
Cl6 C59 1.708(9) . ?
Cl7 C59 1.713(8) . ?
C59 H59 1.0000 . ?
Cl8 C60 1.694(9) . ?
Cl9 C60 1.807(12) . ?
Cl10 C60 1.721(12) . ?
C60 H60 1.0000 . ?

loop_
_geom_torsion_atom_site_label_1
_geom_torsion_atom_site_label_2
_geom_torsion_atom_site_label_3
_geom_torsion_atom_site_label_4
_geom_torsion
_geom_torsion_site_symmetry_1
_geom_torsion_site_symmetry_2
_geom_torsion_site_symmetry_3
_geom_torsion_site_symmetry_4
_geom_torsion_publ_flag
Co1 N1 C1 C2 -158.7(4) . . . . ?
Co1 N1 C1 C4 77.3(6) . . . . ?
Co1 N1 C3 O1 166.8(3) . . . . ?
Co1 N1 C3 C7 -13.4(8) . . . . ?
Co1 N2 C12 C7 30.6(6) . . . . ?
Co1 N2 C12 C11 -150.2(4) . . . . ?
Co1 N2 C13 C14 155.5(4) . . . . ?
Co1 N2 C13 C16 -22.7(5) . . . . ?
Co1 N3 C16 C13 11.1(6) . . . . ?
Co1 N3 C16 C17 -168.0(4) . . . . ?
Co1 N3 C18 C19 -84.8(5) . . . . ?
Co1 N3 C18 C23 89.6(6) . . . . ?
O1 C3 C7 C8 -11.3(7) . . . . ?
O1 C3 C7 C12 163.5(5) . . . . ?
N1 C1 C2 O1 -16.4(6) . . . . ?
N1 C1 C4 C5 177.6(5) . . . . ?
N1 C1 C4 C6 51.6(7) . . . . ?
N1 C3 C7 C8 168.9(5) . . . . ?
N1 C3 C7 C12 -16.2(9) . . . . ?
C1 N1 C3 O1 -5.8(6) . . . . ?
C1 N1 C3 C7 174.0(5) . . . . ?
N2 C13 C14 C15 -1.9(8) . . . . ?
N2 C13 C16 N3 8.7(7) . . . . ?
N2 C13 C16 C17 -172.2(5) . . . . ?
C2 O1 C3 N1 -5.6(6) . . . . ?
C2 O1 C3 C7 174.6(5) . . . . ?
C2 C1 C4 C5 62.5(7) . . . . ?
C2 C1 C4 C6 -63.5(7) . . . . ?
N3 C18 C19 C20 177.7(5) . . . . ?
N3 C18 C19 C24 -1.6(8) . . . . ?
N3 C18 C23 C22 -177.7(5) . . . . ?
N3 C18 C23 C27 1.1(9) . . . . ?
C3 O1 C2 C1 14.0(6) . . . . ?
C3 N1 C1 C2 13.6(6) . . . . ?
C3 N1 C1 C4 -110.4(5) . . . . ?
C3 C7 C8 C9 176.4(5) . . . . ?
C3 C7 C12 N2 5.5(8) . . . . ?
C3 C7 C12 C11 -173.8(5) . . . . ?
C4 C1 C2 O1 104.3(6) . . . . ?
C7 C8 C9 C10 -2.5(9) . . . . ?
C8 C7 C12 N2 -179.7(5) . . . . ?
C8 C7 C12 C11 1.0(8) . . . . ?
C8 C9 C10 C11 1.3(9) . . . . ?
C9 C10 C11 C12 1.1(8) . . . . ?
C9 C10 C11 C15 -177.6(5) . . . . ?
C10 C11 C12 N2 178.5(5) . . . . ?
C10 C11 C12 C7 -2.3(8) . . . . ?
C10 C11 C15 C14 178.9(5) . . . . ?
C12 N2 C13 C14 -0.6(8) . . . . ?
C12 N2 C13 C16 -178.8(4) . . . . ?
C12 C7 C8 C9 1.3(8) . . . . ?
C12 C11 C15 C14 0.1(8) . . . . ?
C13 N2 C12 C7 -176.3(5) . . . . ?
C13 N2 C12 C11 3.0(7) . . . . ?
C13 C14 C15 C11 2.1(8) . . . . ?
C14 C13 C16 N3 -169.5(5) . . . . ?
C14 C13 C16 C17 9.7(8) . . . . ?
C15 C11 C12 N2 -2.7(8) . . . . ?
C15 C11 C12 C7 176.6(5) . . . . ?
C16 N3 C18 C19 104.8(6) . . . . ?
C16 N3 C18 C23 -80.8(7) . . . . ?
C16 C13 C14 C15 176.1(5) . . . . ?
C18 N3 C16 C13 -178.2(5) . . . . ?
C18 N3 C16 C17 2.7(8) . . . . ?
C18 C19 C20 C21 -1.3(9) . . . . ?
C18 C19 C24 C25 -85.1(7) . . . . ?
C18 C19 C24 C26 148.4(6) . . . . ?
C18 C23 C27 C28 124.2(7) . . . . ?
C18 C23 C27 C29 -111.7(7) . . . . ?
C19 C18 C23 C22 -3.6(9) . . . . ?
C19 C18 C23 C27 175.2(6) . . . . ?
C19 C20 C21 C22 -0.3(11) . . . . ?
C20 C19 C24 C25 95.6(7) . . . . ?
C20 C19 C24 C26 -30.9(8) . . . . ?
C20 C21 C22 C23 0.1(11) . . . . ?
C21 C22 C23 C18 1.8(10) . . . . ?
C21 C22 C23 C27 -177.0(7) . . . . ?
C22 C23 C27 C28 -57.0(9) . . . . ?
C22 C23 C27 C29 67.1(7) . . . . ?
C23 C18 C19 C20 3.4(8) . . . . ?
C23 C18 C19 C24 -175.9(5) . . . . ?
C24 C19 C20 C21 178.0(6) . . . . ?
Co2 N4 C30 C31 -160.2(4) . . . . ?
Co2 N4 C30 C33 76.1(6) . . . . ?
Co2 N4 C32 O2 169.6(4) . . . . ?
Co2 N4 C32 C36 -11.6(8) . . . . ?
Co2 N5 C41 C36 29.4(6) . . . . ?
Co2 N5 C41 C40 -149.4(4) . . . . ?
Co2 N5 C42 C43 156.1(4) . . . . ?
Co2 N5 C42 C45 -21.2(5) . . . . ?
Co2 N6 C45 C42 10.0(6) . . . . ?
Co2 N6 C45 C46 -169.7(4) . . . . ?
Co2 N6 C47 C48 -84.2(5) . . . . ?
Co2 N6 C47 C52 92.0(6) . . . . ?
O2 C32 C36 C37 -16.4(7) . . . . ?
O2 C32 C36 C41 160.9(5) . . . . ?
N4 C30 C31 O2 -14.7(6) . . . . ?
N4 C30 C33 C34 54.8(7) . . . . ?
N4 C30 C33 C35 179.6(5) . . . . ?
N4 C32 C36 C37 164.7(6) . . . . ?
N4 C32 C36 C41 -18.0(9) . . . . ?
N5 C42 C43 C44 -2.9(8) . . . . ?
N5 C42 C45 N6 8.2(7) . . . . ?
N5 C42 C45 C46 -172.1(5) . . . . ?
N6 C47 C48 C49 177.1(5) . . . . ?
N6 C47 C48 C53 -1.4(8) . . . . ?
N6 C47 C52 C51 -177.4(5) . . . . ?
N6 C47 C52 C56 -1.7(9) . . . . ?
C30 N4 C32 O2 -1.2(6) . . . . ?
C30 N4 C32 C36 177.7(6) . . . . ?
C31 O2 C32 N4 -9.1(7) . . . . ?
C31 O2 C32 C36 171.9(5) . . . . ?
C31 C30 C33 C34 -61.5(7) . . . . ?
C31 C30 C33 C35 63.2(7) . . . . ?
C32 O2 C31 C30 14.5(6) . . . . ?
C32 N4 C30 C31 10.1(6) . . . . ?
C32 N4 C30 C33 -113.6(6) . . . . ?
C32 C36 C37 C38 177.6(5) . . . . ?
C32 C36 C41 N5 6.9(8) . . . . ?
C32 C36 C41 C40 -174.3(5) . . . . ?
C33 C30 C31 O2 107.1(6) . . . . ?
C36 C37 C38 C39 -3.4(9) . . . . ?
C37 C36 C41 N5 -175.8(5) . . . . ?
C37 C36 C41 C40 3.0(8) . . . . ?
C37 C38 C39 C40 3.3(8) . . . . ?
C38 C39 C40 C41 -0.1(8) . . . . ?
C38 C39 C40 C44 -179.2(5) . . . . ?
C39 C40 C41 N5 175.7(5) . . . . ?
C39 C40 C41 C36 -3.0(8) . . . . ?
C39 C40 C44 C43 179.4(5) . . . . ?
C41 N5 C42 C43 -1.9(7) . . . . ?
C41 N5 C42 C45 -179.2(4) . . . . ?
C41 C36 C37 C38 0.2(8) . . . . ?
C41 C40 C44 C43 0.2(8) . . . . ?
C42 N5 C41 C36 -175.3(5) . . . . ?
C42 N5 C41 C40 6.0(7) . . . . ?
C42 C43 C44 C40 3.6(8) . . . . ?
C43 C42 C45 N6 -169.1(5) . . . . ?
C43 C42 C45 C46 10.6(8) . . . . ?
C44 C40 C41 N5 -5.2(8) . . . . ?
C44 C40 C41 C36 176.1(5) . . . . ?
C45 N6 C47 C48 104.2(6) . . . . ?
C45 N6 C47 C52 -79.6(7) . . . . ?
C45 C42 C43 C44 174.1(5) . . . . ?
C47 N6 C45 C42 -178.1(5) . . . . ?
C47 N6 C45 C46 2.3(8) . . . . ?
C47 C48 C49 C50 -0.3(9) . . . . ?
C47 C48 C53 C54 -85.8(7) . . . . ?
C47 C48 C53 C55 148.4(6) . . . . ?
C47 C52 C56 C57 127.6(7) . . . . ?
C47 C52 C56 C58 -108.4(7) . . . . ?
C48 C47 C52 C51 -1.4(9) . . . . ?
C48 C47 C52 C56 174.3(6) . . . . ?
C48 C49 C50 C51 0.1(10) . . . . ?
C49 C48 C53 C54 95.7(7) . . . . ?
C49 C48 C53 C55 -30.0(8) . . . . ?
C49 C50 C51 C52 -0.5(10) . . . . ?
C50 C51 C52 C47 1.1(9) . . . . ?
C50 C51 C52 C56 -174.7(6) . . . . ?
C51 C52 C56 C57 -56.8(9) . . . . ?
C51 C52 C56 C58 67.2(7) . . . . ?
C52 C47 C48 C49 1.0(8) . . . . ?
C52 C47 C48 C53 -177.5(5) . . . . ?
C53 C48 C49 C50 178.2(6) . . . . ?

loop_
_twin_individual_id
_twin_individual_mass_fraction_refined
1 0.949(6)
2 0.051(6)
